data_4104435
loop_
_publ_author_name
'Elisa Biavardi'
'Maria Favazza'
'Alessandro Motta'
'Ignazio L. Fragal\`a'
'Chiara Massera'
'Luca Prodi'
'Marco Montalti'
'Monica Melegari'
'Guglielmo G. Condorelli'
'Enrico Dalcanale'

_publ_section_title
;
 Molecular Recognition on a Cavitand-Functionalized Silicon Surface
;
_journal_name_full 'Journal of the American Chemical Society'
_journal_page_first 7447
_journal_page_last 7455
_journal_paper_doi 10.1021/ja901678b
_journal_volume 131
_journal_year 2009
_chemical_formula_sum 'C67 H59 F3 I N O12 P4'
_chemical_formula_weight 1377.93
_chemical_name_systematic
;
 ?
;
_space_group_IT_number 2
_symmetry_cell_setting triclinic
_symmetry_space_group_name_Hall '-P 1'
_symmetry_space_group_name_H-M 'P -1'
_atom_sites_solution_hydrogens geom
_atom_sites_solution_primary direct
_atom_sites_solution_secondary difmap
_audit_creation_method SHELXL-97
_cell_angle_alpha 77.440(4)
_cell_angle_beta 86.604(4)
_cell_angle_gamma 89.381(4)
_cell_formula_units_Z 2
_cell_length_a 13.653(4)
_cell_length_b 14.230(4)
_cell_length_c 17.518(5)
_cell_measurement_reflns_used 7436
_cell_measurement_temperature 293(2)
_cell_measurement_theta_max 26.61
_cell_measurement_theta_min 2.89
_cell_volume 3316.1(16)
_computing_data_collection Smart
_computing_data_reduction 'Saint (Bruker, 1998)'
_computing_structure_refinement 'SHELXL-97 (Sheldrick, 1997)'
_computing_structure_solution 'Sir97 (Giacovazzo et al., 1999)'
_diffrn_ambient_temperature 293(2)
_diffrn_detector_area_resol_mean '8.192 pixels/mm'
_diffrn_measured_fraction_theta_full 0.884
_diffrn_measured_fraction_theta_max 0.884
_diffrn_measurement_device_type 'Bruker AXS Smart 1000'
_diffrn_measurement_method omega-scan
_diffrn_radiation_monochromator graphite
_diffrn_radiation_source 'fine-focus sealed tube'
_diffrn_radiation_type MoK\a
_diffrn_radiation_wavelength 0.71073
_diffrn_reflns_av_R_equivalents 0.0182
_diffrn_reflns_av_sigmaI/netI 0.0353
_diffrn_reflns_limit_h_max 16
_diffrn_reflns_limit_h_min -16
_diffrn_reflns_limit_k_max 17
_diffrn_reflns_limit_k_min -17
_diffrn_reflns_limit_l_max 20
_diffrn_reflns_limit_l_min -21
_diffrn_reflns_number 29032
_diffrn_reflns_theta_full 26.61
_diffrn_reflns_theta_max 26.61
_diffrn_reflns_theta_min 2.89
_diffrn_standards_decay_% 0
_diffrn_standards_interval_count 0
_diffrn_standards_interval_time 0
_diffrn_standards_number 0
_exptl_absorpt_coefficient_mu 0.648
_exptl_absorpt_correction_T_max 1.0000000
_exptl_absorpt_correction_T_min 0.677072
_exptl_absorpt_correction_type multi-scan
_exptl_absorpt_process_details 'Bruker AXS SADABS'
_exptl_crystal_colour yellow
_exptl_crystal_density_diffrn 1.380
_exptl_crystal_description prismatic
_exptl_crystal_F_000 1408
_exptl_crystal_size_max 0.17
_exptl_crystal_size_mid 0.10
_exptl_crystal_size_min 0.09
_refine_diff_density_max 1.606
_refine_diff_density_min -0.575
_refine_diff_density_rms 0.070
_refine_ls_extinction_method none
_refine_ls_goodness_of_fit_ref 1.029
_refine_ls_hydrogen_treatment constr
_refine_ls_matrix_type full
_refine_ls_number_parameters 797
_refine_ls_number_reflns 12291
_refine_ls_number_restraints 0
_refine_ls_restrained_S_all 1.029
_refine_ls_R_factor_all 0.0631
_refine_ls_R_factor_gt 0.0468
_refine_ls_shift/su_max 0.002
_refine_ls_shift/su_mean 0.000
_refine_ls_structure_factor_coef Fsqd
_refine_ls_weighting_details 'calc w=1/[\s^2^(Fo^2^)+(0.0865P)^2^+0.7176P] where P=(Fo^2^+2Fc^2^)/3'
_refine_ls_weighting_scheme calc
_refine_ls_wR_factor_gt 0.1403
_refine_ls_wR_factor_ref 0.1420
_reflns_number_gt 8821
_reflns_number_total 12291
_reflns_threshold_expression >2sigma(I)
_cod_data_source_file ja901678b_si_002.cif
_cod_data_source_block tpoini
_cod_database_code 4104435

loop_
_symmetry_equiv_pos_as_xyz
'x, y, z'
'-x, -y, -z'

loop_
_atom_site_label
_atom_site_type_symbol
_atom_site_fract_x
_atom_site_fract_y
_atom_site_fract_z
_atom_site_U_iso_or_equiv
_atom_site_adp_type
_atom_site_occupancy
_atom_site_symmetry_multiplicity
_atom_site_calc_flag
_atom_site_refinement_flags
P1A P 0.14102(7) -0.48711(7) 0.24534(6) 0.0494(2) Uani 1 1 d .
P1B P 0.58560(6) -0.31025(7) 0.24238(5) 0.0444(2) Uani 1 1 d .
P1C P 0.39578(7) 0.11748(6) 0.23778(6) 0.0488(2) Uani 1 1 d .
P1D P -0.04644(7) -0.05512(7) 0.24022(5) 0.0440(2) Uani 1 1 d .
O3A O 0.1788(2) -0.4021(2) 0.19000(17) 0.0693(8) Uani 1 1 d .
O1A O 0.05021(17) -0.46683(16) 0.30172(14) 0.0454(5) Uani 1 1 d .
O2A O 0.22320(17) -0.53811(17) 0.30446(14) 0.0474(5) Uani 1 1 d .
O3B O 0.51610(19) -0.2618(2) 0.18573(16) 0.0657(7) Uani 1 1 d .
O1B O 0.54683(16) -0.40556(17) 0.29748(14) 0.0463(5) Uani 1 1 d .
O2B O 0.61956(15) -0.24032(15) 0.2992(2) 0.0642(8) Uani 1 1 d .
O3C O 0.3670(2) 0.0596(2) 0.18354(16) 0.0684(8) Uani 1 1 d .
O1C O 0.48049(17) 0.07114(14) 0.29273(14) 0.0451(5) Uani 1 1 d .
O2C O 0.30748(16) 0.13842(15) 0.29460(14) 0.0449(5) Uani 1 1 d .
O1D O -0.01597(16) 0.01141(16) 0.29720(14) 0.0446(5) Uani 1 1 d .
O3D O 0.0322(2) -0.0703(2) 0.18279(15) 0.0620(7) Uani 1 1 d .
O2D O -0.08505(16) -0.15385(16) 0.29596(15) 0.0478(6) Uani 1 1 d .
C1A C 0.0800(2) -0.3001(2) 0.43332(18) 0.0378(7) Uani 1 1 d .
H1A H 0.1119 -0.2977 0.4783 0.076(2) Uiso 1 1 calc R
C2A C 0.0915(2) -0.3827(2) 0.40098(18) 0.0350(6) Uani 1 1 d .
C3A C 0.0449(2) -0.3830(2) 0.3324(2) 0.0435(8) Uani 1 1 d .
C4A C -0.0101(2) -0.3082(2) 0.29649(19) 0.0399(7) Uani 1 1 d .
H4A H -0.0386 -0.3102 0.2500 0.076(2) Uiso 1 1 calc R
C5A C -0.0235(2) -0.2277(2) 0.3303(2) 0.0406(7) Uani 1 1 d .
C6A C 0.0224(2) -0.2220(2) 0.39973(19) 0.0408(7) Uani 1 1 d .
C7A C 0.1579(2) -0.4666(2) 0.43897(18) 0.0371(7) Uani 1 1 d .
H7A H 0.1334 -0.5243 0.4243 0.038(4) Uiso 1 1 calc R
C8A C 0.1480(2) -0.4866(2) 0.5297(2) 0.0429(7) Uani 1 1 d .
H8A1 H 0.1742 -0.4325 0.5475 0.056(4) Uiso 1 1 calc R
H8A2 H 0.0792 -0.4937 0.5473 0.056(4) Uiso 1 1 calc R
C9A C 0.2025(3) -0.5767(3) 0.5646(3) 0.0590(10) Uani 1 1 d .
H9A1 H 0.1780 -0.6299 0.5456 0.111(5) Uiso 1 1 calc R
H9A2 H 0.1931 -0.5897 0.6206 0.111(5) Uiso 1 1 calc R
H9A3 H 0.2712 -0.5681 0.5498 0.111(5) Uiso 1 1 calc R
C10A C 0.1010(3) -0.5854(3) 0.2088(2) 0.0481(8) Uani 1 1 d .
C11A C 0.1555(4) -0.6087(4) 0.1419(3) 0.0755(13) Uani 1 1 d .
H11A H 0.2109 -0.5742 0.1185 0.076(2) Uiso 1 1 calc R
C12A C 0.1222(6) -0.6806(5) 0.1166(4) 0.119(3) Uani 1 1 d .
H12A H 0.1564 -0.6960 0.0735 0.076(2) Uiso 1 1 calc R
C13A C 0.0400(5) -0.7376(4) 0.1477(4) 0.0922(18) Uani 1 1 d .
H13A H 0.0198 -0.7877 0.1259 0.076(2) Uiso 1 1 calc R
C14A C -0.0068(4) -0.7160(3) 0.2095(3) 0.0779(14) Uani 1 1 d .
H14A H -0.0612 -0.7526 0.2322 0.076(2) Uiso 1 1 calc R
C15A C 0.0212(3) -0.6423(3) 0.2414(2) 0.0557(9) Uani 1 1 d .
H15A H -0.0136 -0.6300 0.2855 0.076(2) Uiso 1 1 calc R
C1B C 0.3320(2) -0.4002(2) 0.43481(18) 0.0362(6) Uani 1 1 d .
H1B H 0.3144 -0.3766 0.4792 0.076(2) Uiso 1 1 calc R
C2B C 0.4280(2) -0.38448(19) 0.40195(18) 0.0354(6) Uani 1 1 d .
C3B C 0.4497(2) -0.4173(2) 0.33464(19) 0.0392(7) Uani 1 1 d .
C4B C 0.3790(2) -0.4654(2) 0.29916(17) 0.0387(7) Uani 1 1 d .
H4B H 0.3949 -0.4850 0.2526 0.076(2) Uiso 1 1 calc R
C5B C 0.2909(3) -0.4810(2) 0.3345(2) 0.0449(8) Uani 1 1 d .
C6B C 0.2596(2) -0.4510(2) 0.40328(18) 0.0341(6) Uani 1 1 d .
C7B C 0.5042(2) -0.3305(2) 0.43548(18) 0.0367(6) Uani 1 1 d .
H7B H 0.5686 -0.3523 0.4185 0.038(4) Uiso 1 1 calc R
C8B C 0.4986(3) -0.3544(2) 0.52627(19) 0.0451(8) Uani 1 1 d .
H8B1 H 0.4350 -0.3349 0.5453 0.056(4) Uiso 1 1 calc R
H8B2 H 0.5046 -0.4234 0.5451 0.056(4) Uiso 1 1 calc R
C9B C 0.5798(3) -0.3031(3) 0.5592(2) 0.0550(9) Uani 1 1 d .
H9B1 H 0.6428 -0.3213 0.5396 0.111(5) Uiso 1 1 calc R
H9B2 H 0.5755 -0.3215 0.6153 0.111(5) Uiso 1 1 calc R
H9B3 H 0.5719 -0.2347 0.5430 0.111(5) Uiso 1 1 calc R
C10B C 0.6996(3) -0.3450(2) 0.2022(2) 0.0458(8) Uani 1 1 d .
C11B C 0.7497(3) -0.2806(3) 0.1418(3) 0.0734(13) Uani 1 1 d .
H11B H 0.7237 -0.2195 0.1245 0.076(2) Uiso 1 1 calc R
C12B C 0.8358(3) -0.3043(4) 0.1070(3) 0.0804(14) Uani 1 1 d .
H12B H 0.8702 -0.2602 0.0679 0.076(2) Uiso 1 1 calc R
C13B C 0.8706(4) -0.4006(5) 0.1337(3) 0.0912(18) Uani 1 1 d .
H13B H 0.9278 -0.4196 0.1098 0.076(2) Uiso 1 1 calc R
C14B C 0.8247(3) -0.4633(4) 0.1909(3) 0.0685(11) Uani 1 1 d .
H14B H 0.8500 -0.5249 0.2072 0.076(2) Uiso 1 1 calc R
C15B C 0.7387(3) -0.4370(3) 0.2266(3) 0.0616(10) Uani 1 1 d .
H15B H 0.7066 -0.4810 0.2672 0.076(2) Uiso 1 1 calc R
C1C C 0.4338(2) -0.1618(2) 0.42922(19) 0.0395(7) Uani 1 1 d .
H1C H 0.3961 -0.1873 0.4749 0.076(2) Uiso 1 1 calc R
C2C C 0.4244(2) -0.0641(2) 0.39636(18) 0.0375(7) Uani 1 1 d .
C3C C 0.4825(3) -0.0303(2) 0.3269(2) 0.0470(8) Uani 1 1 d .
C4C C 0.5454(2) -0.0876(2) 0.29444(18) 0.0393(7) Uani 1 1 d .
H4C H 0.5846 -0.0626 0.2495 0.076(2) Uiso 1 1 calc R
C5C C 0.5490(2) -0.1819(2) 0.32966(18) 0.0367(7) Uani 1 1 d .
C6C C 0.4968(2) -0.2246(2) 0.39764(18) 0.0379(7) Uani 1 1 d .
C7C C 0.3576(2) 0.0016(2) 0.43398(18) 0.0361(7) Uani 1 1 d .
H7C H 0.3845 0.0669 0.4174 0.038(4) Uiso 1 1 calc R
C8C C 0.3515(2) -0.0242(3) 0.52598(18) 0.0414(7) Uani 1 1 d .
H8C1 H 0.3236 -0.0881 0.5444 0.056(4) Uiso 1 1 calc R
H8C2 H 0.4171 -0.0250 0.5445 0.056(4) Uiso 1 1 calc R
C9C C 0.2887(3) 0.0483(3) 0.5599(3) 0.0672(11) Uani 1 1 d .
H9C1 H 0.3205 0.1101 0.5472 0.111(5) Uiso 1 1 calc R
H9C2 H 0.2806 0.0269 0.6158 0.111(5) Uiso 1 1 calc R
H9C3 H 0.2256 0.0535 0.5379 0.111(5) Uiso 1 1 calc R
C10C C 0.4431(3) 0.2345(2) 0.1947(2) 0.0567(10) Uani 1 1 d .
C11C C 0.4103(4) 0.2884(4) 0.1283(4) 0.114(2) Uani 1 1 d .
H11C H 0.3615 0.2641 0.1031 0.076(2) Uiso 1 1 calc R
C12C C 0.4490(5) 0.3822(6) 0.0958(6) 0.169(5) Uani 1 1 d .
H12C H 0.4308 0.4154 0.0469 0.076(2) Uiso 1 1 calc R
C13C C 0.5097(4) 0.4214(4) 0.1341(4) 0.0932(18) Uani 1 1 d .
H13C H 0.5303 0.4845 0.1142 0.076(2) Uiso 1 1 calc R
C14C C 0.5423(4) 0.3741(3) 0.1995(4) 0.0904(17) Uani 1 1 d .
H14C H 0.5877 0.4037 0.2242 0.076(2) Uiso 1 1 calc R
C15C C 0.5112(3) 0.2788(3) 0.2349(3) 0.0596(10) Uani 1 1 d .
H15C H 0.5342 0.2465 0.2825 0.076(2) Uiso 1 1 calc R
C1D C 0.1821(2) -0.0621(2) 0.43224(18) 0.0349(6) Uani 1 1 d .
H1D H 0.1940 -0.1067 0.4780 0.076(2) Uiso 1 1 calc R
C2D C 0.0918(2) -0.0628(2) 0.40065(17) 0.0330(6) Uani 1 1 d .
C3D C 0.0751(2) 0.0039(2) 0.33058(19) 0.0362(6) Uani 1 1 d .
C4D C 0.1481(3) 0.0701(2) 0.2939(2) 0.0483(8) Uani 1 1 d .
H4D H 0.1369 0.1143 0.2477 0.076(2) Uiso 1 1 calc R
C5D C 0.2366(2) 0.0681(2) 0.32781(19) 0.0406(7) Uani 1 1 d .
C6D C 0.2553(2) 0.0024(2) 0.39843(18) 0.0348(6) Uani 1 1 d .
C7D C 0.0096(2) -0.1336(2) 0.43652(18) 0.0388(7) Uani 1 1 d .
H7D H -0.0518 -0.1028 0.4183 0.038(4) Uiso 1 1 calc R
C8D C -0.0012(3) -0.1572(2) 0.5248(2) 0.0490(8) Uani 1 1 d .
H8D1 H -0.0096 -0.0977 0.5429 0.056(4) Uiso 1 1 calc R
H8D2 H 0.0588 -0.1872 0.5450 0.056(4) Uiso 1 1 calc R
C9D C -0.0862(4) -0.2233(3) 0.5581(2) 0.0687(12) Uani 1 1 d .
H9D1 H -0.1455 -0.1967 0.5354 0.111(5) Uiso 1 1 calc R
H9D2 H -0.0928 -0.2299 0.6139 0.111(5) Uiso 1 1 calc R
H9D3 H -0.0745 -0.2854 0.5463 0.111(5) Uiso 1 1 calc R
C10D C -0.1557(2) 0.0030(2) 0.2009(2) 0.0449(8) Uani 1 1 d .
C11D C -0.1863(3) -0.0204(3) 0.1325(3) 0.0692(12) Uani 1 1 d .
H11D H -0.1522 -0.0649 0.1093 0.076(2) Uiso 1 1 calc R
C12D C -0.2711(3) 0.0260(4) 0.0999(3) 0.0707(12) Uani 1 1 d .
H12D H -0.2960 0.0100 0.0561 0.076(2) Uiso 1 1 calc R
C13D C -0.3143(3) 0.0921(3) 0.1322(3) 0.0711(13) Uani 1 1 d .
H13D H -0.3678 0.1240 0.1080 0.076(2) Uiso 1 1 calc R
C14D C -0.2854(3) 0.1182(3) 0.2011(3) 0.0643(11) Uani 1 1 d .
H14D H -0.3201 0.1629 0.2237 0.076(2) Uiso 1 1 calc R
C15D C -0.2031(3) 0.0734(3) 0.2322(3) 0.0573(9) Uani 1 1 d .
H15D H -0.1785 0.0908 0.2756 0.076(2) Uiso 1 1 calc R
C1 C 0.3227(4) -0.2608(5) 0.1014(4) 0.1019(19) Uani 1 1 d .
H1 H 0.3850 -0.2577 0.1194 0.076(2) Uiso 1 1 calc R
C2 C 0.3085(4) -0.3164(5) 0.0463(3) 0.0881(16) Uani 1 1 d .
H2 H 0.3570 -0.3569 0.0323 0.076(2) Uiso 1 1 calc R
C3 C 0.2219(4) -0.3081(4) 0.0152(3) 0.0891(15) Uani 1 1 d .
C4 C 0.1484(4) -0.2513(5) 0.0379(3) 0.0883(15) Uani 1 1 d .
H4 H 0.0887 -0.2473 0.0144 0.076(2) Uiso 1 1 calc R
C5 C 0.1610(4) -0.2040(4) 0.0910(4) 0.0970(18) Uani 1 1 d .
H5 H 0.1112 -0.1642 0.1041 0.076(2) Uiso 1 1 calc R
C6 C 0.2057(5) -0.3725(6) -0.0420(3) 0.1003(19) Uani 1 1 d .
C7 C 0.2652(6) -0.1703(5) 0.1959(4) 0.120(2) Uani 1 1 d .
H7E H 0.2688 -0.2209 0.2419 0.111(5) Uiso 1 1 calc R
H7F H 0.2121 -0.1278 0.2035 0.111(5) Uiso 1 1 calc R
H7G H 0.3257 -0.1348 0.1866 0.111(5) Uiso 1 1 calc R
N1 N 0.2486(3) -0.2112(3) 0.1295(3) 0.0885(13) Uani 1 1 d .
F1 F 0.1169(4) -0.4054(4) -0.0384(3) 0.1617(19) Uani 1 1 d .
F2 F 0.2147(4) -0.3287(4) -0.1150(4) 0.1687(18) Uiso 1 1 d .
F3 F 0.2614(4) -0.4475(4) -0.0352(4) 0.176(2) Uani 1 1 d .
I1 I 0.24592(2) -0.28406(2) 0.638259(16) 0.06336(11) Uani 1 1 d .

loop_
_atom_site_aniso_label
_atom_site_aniso_U_11
_atom_site_aniso_U_22
_atom_site_aniso_U_33
_atom_site_aniso_U_23
_atom_site_aniso_U_13
_atom_site_aniso_U_12
P1A 0.0566(5) 0.0428(5) 0.0518(5) -0.0193(4) 0.0054(4) -0.0005(4)
P1B 0.0422(5) 0.0475(5) 0.0446(5) -0.0138(4) 0.0014(4) 0.0028(4)
P1C 0.0512(5) 0.0381(4) 0.0518(5) 0.0008(4) -0.0002(4) 0.0017(4)
P1D 0.0431(5) 0.0476(5) 0.0421(4) -0.0105(4) -0.0068(4) 0.0074(4)
O3A 0.092(2) 0.0523(16) 0.0592(16) -0.0058(13) 0.0100(15) -0.0162(15)
O1A 0.0501(13) 0.0382(12) 0.0544(13) -0.0246(10) -0.0025(10) 0.0000(10)
O2A 0.0460(13) 0.0470(13) 0.0542(14) -0.0223(11) -0.0002(11) -0.0048(10)
O3B 0.0451(15) 0.089(2) 0.0592(16) -0.0067(15) -0.0111(12) 0.0127(14)
O1B 0.0361(12) 0.0472(13) 0.0556(13) -0.0152(11) 0.0136(10) -0.0061(10)
O2B 0.0215(10) 0.0215(10) 0.144(3) -0.0147(13) 0.0255(13) -0.0020(8)
O3C 0.094(2) 0.0583(16) 0.0531(15) -0.0110(13) -0.0109(15) 0.0054(15)
O1C 0.0510(13) 0.0256(10) 0.0546(13) -0.0009(9) 0.0002(11) 0.0038(9)
O2C 0.0391(12) 0.0295(11) 0.0596(14) 0.0041(10) -0.0013(10) -0.0047(9)
O1D 0.0343(11) 0.0427(12) 0.0579(14) -0.0128(11) -0.0046(10) 0.0020(9)
O3D 0.0632(17) 0.0729(18) 0.0538(15) -0.0255(13) 0.0071(12) 0.0122(14)
O2D 0.0340(11) 0.0403(12) 0.0714(16) -0.0175(11) -0.0009(11) 0.0004(9)
C1A 0.0356(16) 0.0404(16) 0.0358(15) -0.0052(13) -0.0004(12) 0.0031(13)
C2A 0.0335(15) 0.0243(13) 0.0448(17) -0.0028(12) -0.0003(12) -0.0004(11)
C3A 0.0431(18) 0.0347(16) 0.062(2) -0.0297(15) -0.0041(15) 0.0028(13)
C4A 0.0462(18) 0.0366(16) 0.0404(16) -0.0135(13) -0.0117(14) 0.0019(14)
C5A 0.0355(16) 0.0329(15) 0.0531(19) -0.0088(14) -0.0020(14) -0.0019(13)
C6A 0.0418(17) 0.0373(16) 0.0422(17) -0.0077(13) 0.0013(13) 0.0006(13)
C7A 0.0490(18) 0.0243(13) 0.0390(16) -0.0122(12) 0.0089(13) -0.0059(12)
C8A 0.0453(18) 0.0359(16) 0.0500(19) -0.0136(14) -0.0053(14) -0.0076(14)
C9A 0.050(2) 0.045(2) 0.073(3) 0.0060(18) -0.0005(18) 0.0015(16)
C10A 0.0478(19) 0.060(2) 0.0420(18) -0.0234(16) -0.0037(15) 0.0069(17)
C11A 0.074(3) 0.082(3) 0.079(3) -0.038(3) 0.005(2) -0.014(2)
C12A 0.178(7) 0.115(5) 0.094(4) -0.081(4) -0.048(5) 0.071(5)
C13A 0.136(5) 0.052(3) 0.107(4) -0.051(3) -0.027(4) -0.001(3)
C14A 0.078(3) 0.053(2) 0.117(4) -0.044(3) -0.023(3) -0.004(2)
C15A 0.058(2) 0.046(2) 0.068(2) -0.0200(18) -0.0160(18) 0.0151(17)
C1B 0.0411(16) 0.0286(14) 0.0394(16) -0.0107(12) 0.0055(13) 0.0016(12)
C2B 0.0361(15) 0.0233(13) 0.0433(16) -0.0011(12) 0.0046(13) -0.0041(11)
C3B 0.0354(16) 0.0277(14) 0.0506(18) -0.0034(13) 0.0096(13) 0.0000(12)
C4B 0.0422(17) 0.0448(17) 0.0337(15) -0.0211(13) 0.0086(13) -0.0119(14)
C5B 0.065(2) 0.0290(15) 0.0474(18) -0.0205(14) -0.0100(16) -0.0010(15)
C6B 0.0362(16) 0.0241(13) 0.0412(16) -0.0054(12) -0.0040(12) 0.0026(11)
C7B 0.0372(16) 0.0325(15) 0.0378(16) -0.0023(12) -0.0007(12) 0.0012(12)
C8B 0.053(2) 0.0398(17) 0.0390(17) -0.0009(14) -0.0071(14) 0.0097(15)
C9B 0.048(2) 0.071(3) 0.050(2) -0.0194(18) -0.0134(16) 0.0129(18)
C10B 0.0470(19) 0.0432(18) 0.0478(18) -0.0143(15) 0.0076(15) -0.0033(15)
C11B 0.083(3) 0.061(3) 0.073(3) -0.015(2) 0.024(2) 0.006(2)
C12B 0.056(3) 0.104(4) 0.077(3) -0.019(3) 0.036(2) -0.020(3)
C13B 0.057(3) 0.143(5) 0.098(4) -0.083(4) 0.003(3) 0.011(3)
C14B 0.044(2) 0.079(3) 0.087(3) -0.029(3) 0.005(2) 0.008(2)
C15B 0.059(2) 0.061(2) 0.065(2) -0.018(2) 0.0070(19) -0.0093(19)
C1C 0.0423(17) 0.0379(16) 0.0408(16) -0.0141(13) -0.0024(13) -0.0005(13)
C2C 0.0344(16) 0.0417(17) 0.0373(16) -0.0093(13) -0.0074(12) -0.0005(13)
C3C 0.055(2) 0.0377(17) 0.0470(18) -0.0034(14) -0.0169(16) 0.0011(15)
C4C 0.0393(17) 0.0427(17) 0.0368(16) -0.0104(13) -0.0038(13) -0.0012(14)
C5C 0.0311(15) 0.0378(16) 0.0415(16) -0.0069(13) -0.0143(13) 0.0159(12)
C6C 0.0412(16) 0.0380(16) 0.0396(16) -0.0182(13) -0.0067(13) -0.0044(13)
C7C 0.0383(16) 0.0287(14) 0.0447(17) -0.0113(13) -0.0167(13) -0.0051(12)
C8C 0.0340(16) 0.0560(19) 0.0418(17) -0.0254(15) -0.0112(13) 0.0060(14)
C9C 0.066(3) 0.070(3) 0.069(3) -0.023(2) -0.008(2) -0.018(2)
C10C 0.048(2) 0.0302(16) 0.079(3) 0.0100(17) 0.0178(18) 0.0049(15)
C11C 0.075(3) 0.097(4) 0.142(5) 0.041(4) -0.027(3) -0.001(3)
C12C 0.081(4) 0.145(7) 0.209(9) 0.120(7) -0.001(5) 0.025(4)
C13C 0.072(3) 0.062(3) 0.126(5) 0.019(3) 0.006(3) -0.001(3)
C14C 0.089(4) 0.034(2) 0.145(5) -0.014(3) 0.007(3) -0.007(2)
C15C 0.042(2) 0.046(2) 0.091(3) -0.015(2) -0.0041(19) -0.0053(16)
C1D 0.0320(15) 0.0299(14) 0.0453(17) -0.0120(13) -0.0086(12) -0.0005(12)
C2D 0.0408(16) 0.0290(14) 0.0327(14) -0.0126(12) -0.0067(12) -0.0032(12)
C3D 0.0373(16) 0.0264(14) 0.0465(17) -0.0091(12) -0.0105(13) -0.0005(12)
C4D 0.059(2) 0.0324(16) 0.0514(19) -0.0062(14) 0.0006(16) 0.0008(15)
C5D 0.0481(18) 0.0269(15) 0.0484(18) -0.0105(13) -0.0068(14) 0.0045(13)
C6D 0.0374(16) 0.0291(14) 0.0403(16) -0.0117(12) -0.0057(12) 0.0032(12)
C7D 0.0376(16) 0.0393(16) 0.0405(16) -0.0118(13) 0.0018(13) -0.0016(13)
C8D 0.059(2) 0.0322(16) 0.054(2) -0.0066(15) 0.0009(16) 0.0029(15)
C9D 0.099(3) 0.057(2) 0.047(2) -0.0082(18) 0.013(2) 0.007(2)
C10D 0.0412(18) 0.0443(18) 0.0512(19) -0.0105(15) -0.0201(15) 0.0078(14)
C11D 0.062(2) 0.061(2) 0.094(3) -0.028(2) -0.040(2) 0.008(2)
C12D 0.066(3) 0.088(3) 0.058(2) -0.009(2) -0.023(2) -0.004(2)
C13D 0.048(2) 0.062(3) 0.096(3) 0.004(2) -0.027(2) -0.003(2)
C14D 0.050(2) 0.053(2) 0.092(3) -0.016(2) -0.017(2) 0.0037(18)
C15D 0.045(2) 0.054(2) 0.075(3) -0.0177(19) -0.0115(18) -0.0018(17)
C1 0.052(3) 0.119(5) 0.139(5) -0.036(4) -0.006(3) 0.009(3)
C2 0.060(3) 0.130(5) 0.079(3) -0.036(3) 0.008(2) 0.012(3)
C3 0.091(4) 0.072(3) 0.095(4) -0.005(3) 0.017(3) -0.006(3)
C4 0.071(3) 0.118(4) 0.079(3) -0.025(3) -0.018(3) 0.009(3)
C5 0.080(4) 0.089(4) 0.129(5) -0.033(4) -0.029(3) 0.037(3)
C6 0.107(5) 0.140(6) 0.052(3) -0.015(3) 0.000(3) -0.026(4)
C7 0.141(6) 0.082(4) 0.142(6) -0.044(4) 0.019(5) -0.011(4)
N1 0.070(3) 0.068(2) 0.126(4) -0.024(3) 0.021(3) -0.013(2)
F1 0.137(4) 0.168(4) 0.201(5) -0.082(4) -0.019(3) -0.041(3)
F3 0.179(5) 0.161(4) 0.211(6) -0.091(4) -0.029(4) 0.058(4)
I1 0.0731(2) 0.05937(17) 0.05811(17) -0.01476(12) -0.00006(12) -0.00068(13)

loop_
_atom_type_symbol
_atom_type_description
_atom_type_scat_dispersion_real
_atom_type_scat_dispersion_imag
_atom_type_scat_source
C C 0.0033 0.0016 'International Tables Vol C Tables 4.2.6.8 and 6.1.1.4'
H H 0.0000 0.0000 'International Tables Vol C Tables 4.2.6.8 and 6.1.1.4'
N N 0.0061 0.0033 'International Tables Vol C Tables 4.2.6.8 and 6.1.1.4'
O O 0.0106 0.0060 'International Tables Vol C Tables 4.2.6.8 and 6.1.1.4'
F F 0.0171 0.0103 'International Tables Vol C Tables 4.2.6.8 and 6.1.1.4'
P P 0.1023 0.0942 'International Tables Vol C Tables 4.2.6.8 and 6.1.1.4'
I I -0.4742 1.8119 'International Tables Vol C Tables 4.2.6.8 and 6.1.1.4'

loop_
_geom_angle_atom_site_label_1
_geom_angle_atom_site_label_2
_geom_angle_atom_site_label_3
_geom_angle
O3A P1A O1A 114.41(16)
O3A P1A O2A 112.34(17)
O1A P1A O2A 104.78(13)
O3A P1A C10A 118.66(18)
O1A P1A C10A 103.65(15)
O2A P1A C10A 101.31(15)
O3B P1B O1B 114.91(16)
O3B P1B O2B 111.83(16)
O1B P1B O2B 106.71(14)
O3B P1B C10B 116.17(17)
O1B P1B C10B 103.27(14)
O2B P1B C10B 102.73(14)
O3C P1C O2C 113.00(16)
O3C P1C O1C 114.33(15)
O2C P1C O1C 106.12(13)
O3C P1C C10C 116.2(2)
O2C P1C C10C 103.30(15)
O1C P1C C10C 102.57(16)
O3D P1D O1D 114.36(15)
O3D P1D O2D 112.52(15)
O1D P1D O2D 105.88(13)
O3D P1D C10D 116.39(17)
O1D P1D C10D 102.18(14)
O2D P1D C10D 104.28(15)
C3A O1A P1A 121.9(2)
C5B O2A P1A 120.6(2)
C3B O1B P1B 124.0(2)
C5C O2B P1B 119.8(2)
C3C O1C P1C 121.5(2)
C5D O2C P1C 122.0(2)
C3D O1D P1D 122.54(19)
C5A O2D P1D 123.7(2)
C6A C1A C2A 122.1(3)
C6A C1A H1A 119.0
C2A C1A H1A 119.0
C3A C2A C1A 117.6(3)
C3A C2A C7A 122.0(3)
C1A C2A C7A 120.4(3)
C4A C3A C2A 122.7(3)
C4A C3A O1A 118.5(3)
C2A C3A O1A 118.6(3)
C3A C4A C5A 119.3(3)
C3A C4A H4A 120.4
C5A C4A H4A 120.4
O2D C5A C4A 119.1(3)
O2D C5A C6A 119.8(3)
C4A C5A C6A 121.1(3)
C1A C6A C5A 117.2(3)
C1A C6A C7D 121.3(3)
C5A C6A C7D 121.5(3)
C6B C7A C2A 109.7(2)
C6B C7A C8A 115.6(3)
C2A C7A C8A 112.1(2)
C6B C7A H7A 106.2
C2A C7A H7A 106.2
C8A C7A H7A 106.2
C9A C8A C7A 110.6(3)
C9A C8A H8A1 109.5
C7A C8A H8A1 109.5
C9A C8A H8A2 109.5
C7A C8A H8A2 109.5
H8A1 C8A H8A2 108.1
C8A C9A H9A1 109.5
C8A C9A H9A2 109.5
H9A1 C9A H9A2 109.5
C8A C9A H9A3 109.5
H9A1 C9A H9A3 109.5
H9A2 C9A H9A3 109.5
C15A C10A C11A 118.2(3)
C15A C10A P1A 123.5(3)
C11A C10A P1A 118.3(3)
C12A C11A C10A 115.9(5)
C12A C11A H11A 122.1
C10A C11A H11A 122.1
C11A C12A C13A 126.7(6)
C11A C12A H12A 116.6
C13A C12A H12A 116.6
C14A C13A C12A 116.1(4)
C14A C13A H13A 122.0
C12A C13A H13A 122.0
C13A C14A C15A 122.7(5)
C13A C14A H14A 118.7
C15A C14A H14A 118.7
C14A C15A C10A 120.4(4)
C14A C15A H15A 119.8
C10A C15A H15A 119.8
C2B C1B C6B 123.1(3)
C2B C1B H1B 118.4
C6B C1B H1B 118.4
C3B C2B C1B 116.4(3)
C3B C2B C7B 120.7(3)
C1B C2B C7B 122.9(3)
C2B C3B C4B 122.7(3)
C2B C3B O1B 120.2(3)
C4B C3B O1B 117.1(3)
C5B C4B C3B 117.9(3)
C5B C4B H4B 121.0
C3B C4B H4B 121.0
C4B C5B C6B 124.9(3)
C4B C5B O2A 118.4(3)
C6B C5B O2A 116.6(3)
C5B C6B C1B 114.9(3)
C5B C6B C7A 122.8(3)
C1B C6B C7A 122.3(3)
C6C C7B C2B 108.2(2)
C6C C7B C8B 115.1(3)
C2B C7B C8B 112.7(3)
C6C C7B H7B 106.8
C2B C7B H7B 106.8
C8B C7B H7B 106.8
C9B C8B C7B 111.9(3)
C9B C8B H8B1 109.2
C7B C8B H8B1 109.2
C9B C8B H8B2 109.2
C7B C8B H8B2 109.2
H8B1 C8B H8B2 107.9
C8B C9B H9B1 109.5
C8B C9B H9B2 109.5
H9B1 C9B H9B2 109.5
C8B C9B H9B3 109.5
H9B1 C9B H9B3 109.5
H9B2 C9B H9B3 109.5
C15B C10B C11B 118.3(3)
C15B C10B P1B 122.2(3)
C11B C10B P1B 119.4(3)
C12B C11B C10B 122.0(4)
C12B C11B H11B 119.0
C10B C11B H11B 119.0
C11B C12B C13B 116.7(4)
C11B C12B H12B 121.6
C13B C12B H12B 121.6
C14B C13B C12B 122.6(4)
C14B C13B H13B 118.7
C12B C13B H13B 118.7
C13B C14B C15B 119.7(5)
C13B C14B H14B 120.1
C15B C14B H14B 120.1
C10B C15B C14B 120.6(4)
C10B C15B H15B 119.7
C14B C15B H15B 119.7
C2C C1C C6C 124.1(3)
C2C C1C H1C 117.9
C6C C1C H1C 117.9
C1C C2C C3C 115.1(3)
C1C C2C C7C 122.3(3)
C3C C2C C7C 122.6(3)
C4C C3C C2C 123.2(3)
C4C C3C O1C 119.0(3)
C2C C3C O1C 117.7(3)
C5C C4C C3C 117.8(3)
C5C C4C H4C 121.1
C3C C4C H4C 121.1
C4C C5C C6C 125.3(3)
C4C C5C O2B 117.8(3)
C6C C5C O2B 116.5(3)
C5C C6C C1C 114.5(3)
C5C C6C C7B 123.4(3)
C1C C6C C7B 122.1(3)
C2C C7C C6D 107.4(2)
C2C C7C C8C 114.3(2)
C6D C7C C8C 113.1(3)
C2C C7C H7C 107.2
C6D C7C H7C 107.2
C8C C7C H7C 107.2
C9C C8C C7C 111.5(3)
C9C C8C H8C1 109.3
C7C C8C H8C1 109.3
C9C C8C H8C2 109.3
C7C C8C H8C2 109.3
H8C1 C8C H8C2 108.0
C8C C9C H9C1 109.5
C8C C9C H9C2 109.5
H9C1 C9C H9C2 109.5
C8C C9C H9C3 109.5
H9C1 C9C H9C3 109.5
H9C2 C9C H9C3 109.5
C11C C10C C15C 117.0(4)
C11C C10C P1C 122.5(4)
C15C C10C P1C 120.1(3)
C10C C11C C12C 121.2(7)
C10C C11C H11C 119.4
C12C C11C H11C 119.4
C13C C12C C11C 120.3(7)
C13C C12C H12C 119.9
C11C C12C H12C 119.9
C14C C13C C12C 121.3(5)
C14C C13C H13C 119.4
C12C C13C H13C 119.4
C13C C14C C15C 122.5(6)
C13C C14C H14C 118.8
C15C C14C H14C 118.8
C10C C15C C14C 117.4(4)
C10C C15C H15C 121.3
C14C C15C H15C 121.3
C6D C1D C2D 122.5(3)
C6D C1D H1D 118.7
C2D C1D H1D 118.7
C1D C2D C3D 118.3(3)
C1D C2D C7D 123.7(3)
C3D C2D C7D 118.0(3)
O1D C3D C4D 117.1(3)
O1D C3D C2D 121.8(3)
C4D C3D C2D 120.9(3)
C5D C4D C3D 118.5(3)
C5D C4D H4D 120.8
C3D C4D H4D 120.8
C4D C5D O2C 118.8(3)
C4D C5D C6D 121.9(3)
O2C C5D C6D 119.1(3)
C1D C6D C5D 117.9(3)
C1D C6D C7C 122.1(3)
C5D C6D C7C 120.0(3)
C8D C7D C2D 115.4(3)
C8D C7D C6A 114.3(3)
C2D C7D C6A 107.3(2)
C8D C7D H7D 106.4
C2D C7D H7D 106.4
C6A C7D H7D 106.4
C7D C8D C9D 114.0(3)
C7D C8D H8D1 108.7
C9D C8D H8D1 108.7
C7D C8D H8D2 108.7
C9D C8D H8D2 108.7
H8D1 C8D H8D2 107.6
C8D C9D H9D1 109.5
C8D C9D H9D2 109.5
H9D1 C9D H9D2 109.5
C8D C9D H9D3 109.5
H9D1 C9D H9D3 109.5
H9D2 C9D H9D3 109.5
C15D C10D C11D 120.9(3)
C15D C10D P1D 122.2(3)
C11D C10D P1D 116.8(3)
C10D C11D C12D 117.6(4)
C10D C11D H11D 121.2
C12D C11D H11D 121.2
C13D C12D C11D 119.3(4)
C13D C12D H12D 120.4
C11D C12D H12D 120.4
C12D C13D C14D 124.9(4)
C12D C13D H13D 117.6
C14D C13D H13D 117.6
C15D C14D C13D 115.5(4)
C15D C14D H14D 122.2
C13D C14D H14D 122.2
C14D C15D C10D 121.7(4)
C14D C15D H15D 119.1
C10D C15D H15D 119.1
N1 C1 C2 122.2(5)
N1 C1 H1 118.9
C2 C1 H1 118.9
C3 C2 C1 116.1(5)
C3 C2 H2 121.9
C1 C2 H2 121.9
C2 C3 C4 122.2(6)
C2 C3 C6 115.6(5)
C4 C3 C6 121.9(6)
C5 C4 C3 120.9(5)
C5 C4 H4 119.6
C3 C4 H4 119.6
C4 C5 N1 121.0(5)
C4 C5 H5 119.5
N1 C5 H5 119.5
F2 C6 F3 106.0(6)
F2 C6 F1 100.2(6)
F3 C6 F1 105.1(7)
F2 C6 C3 114.3(6)
F3 C6 C3 115.5(6)
F1 C6 C3 114.2(6)
N1 C7 H7E 109.5
N1 C7 H7F 109.5
H7E C7 H7F 109.5
N1 C7 H7G 109.5
H7E C7 H7G 109.5
H7F C7 H7G 109.5
C1 N1 C5 116.7(5)
C1 N1 C7 118.4(5)
C5 N1 C7 124.9(5)

loop_
_geom_bond_atom_site_label_1
_geom_bond_atom_site_label_2
_geom_bond_distance
P1A O3A 1.453(3)
P1A O1A 1.602(2)
P1A O2A 1.628(3)
P1A C10A 1.763(4)
P1B O3B 1.470(3)
P1B O1B 1.561(2)
P1B O2B 1.640(3)
P1B C10B 1.780(3)
P1C O3C 1.458(3)
P1C O2C 1.585(3)
P1C O1C 1.593(2)
P1C C10C 1.783(3)
P1D O3D 1.475(3)
P1D O1D 1.592(2)
P1D O2D 1.601(3)
P1D C10D 1.798(3)
O1A C3A 1.411(3)
O2A C5B 1.433(4)
O1B C3B 1.438(4)
O2B C5C 1.421(4)
O1C C3C 1.439(4)
O2C C5D 1.406(4)
O1D C3D 1.399(4)
O2D C5A 1.392(4)
C1A C6A 1.397(4)
C1A C2A 1.414(4)
C1A H1A 0.9300
C2A C3A 1.392(5)
C2A C7A 1.547(4)
C3A C4A 1.356(5)
C4A C5A 1.405(4)
C4A H4A 0.9300
C5A C6A 1.419(5)
C6A C7D 1.537(4)
C7A C6B 1.488(4)
C7A C8A 1.550(4)
C7A H7A 0.9800
C8A C9A 1.505(5)
C8A H8A1 0.9700
C8A H8A2 0.9700
C9A H9A1 0.9600
C9A H9A2 0.9600
C9A H9A3 0.9600
C10A C15A 1.384(5)
C10A C11A 1.449(6)
C11A C12A 1.295(8)
C11A H11A 0.9300
C12A C13A 1.404(10)
C12A H12A 0.9300
C13A C14A 1.316(8)
C13A H13A 0.9300
C14A C15A 1.360(5)
C14A H14A 0.9300
C15A H15A 0.9300
C1B C2B 1.400(4)
C1B C6B 1.435(4)
C1B H1B 0.9300
C2B C3B 1.375(4)
C2B C7B 1.517(4)
C3B C4B 1.433(4)
C4B C5B 1.319(5)
C4B H4B 0.9300
C5B C6B 1.405(4)
C7B C6C 1.514(4)
C7B C8B 1.550(4)
C7B H7B 0.9800
C8B C9B 1.540(5)
C8B H8B1 0.9700
C8B H8B2 0.9700
C9B H9B1 0.9600
C9B H9B2 0.9600
C9B H9B3 0.9600
C10B C15B 1.396(6)
C10B C11B 1.390(5)
C11B C12B 1.365(6)
C11B H11B 0.9300
C12B C13B 1.433(8)
C12B H12B 0.9300
C13B C14B 1.319(8)
C13B H13B 0.9300
C14B C15B 1.384(6)
C14B H14B 0.9300
C15B H15B 0.9300
C1C C2C 1.393(4)
C1C C6C 1.409(4)
C1C H1C 0.9300
C2C C3C 1.408(5)
C2C C7C 1.522(4)
C3C C4C 1.361(5)
C4C C5C 1.352(4)
C4C H4C 0.9300
C5C C6C 1.374(5)
C7C C6D 1.562(4)
C7C C8C 1.571(4)
C7C H7C 0.9800
C8C C9C 1.529(5)
C8C H8C1 0.9700
C8C H8C2 0.9700
C9C H9C1 0.9600
C9C H9C2 0.9600
C9C H9C3 0.9600
C10C C11C 1.345(7)
C10C C15C 1.428(6)
C11C C12C 1.426(9)
C11C H11C 0.9300
C12C C13C 1.299(11)
C12C H12C 0.9300
C13C C14C 1.297(8)
C13C H13C 0.9300
C14C C15C 1.422(6)
C14C H14C 0.9300
C15C H15C 0.9300
C1D C6D 1.380(4)
C1D C2D 1.382(4)
C1D H1D 0.9300
C2D C3D 1.408(4)
C2D C7D 1.529(4)
C3D C4D 1.406(5)
C4D C5D 1.375(5)
C4D H4D 0.9300
C5D C6D 1.414(4)
C7D C8D 1.508(5)
C7D H7D 0.9800
C8D C9D 1.509(6)
C8D H8D1 0.9700
C8D H8D2 0.9700
C9D H9D1 0.9600
C9D H9D2 0.9600
C9D H9D3 0.9600
C10D C15D 1.381(5)
C10D C11D 1.399(5)
C11D C12D 1.414(6)
C11D H11D 0.9300
C12D C13D 1.317(7)
C12D H12D 0.9300
C13D C14D 1.417(7)
C13D H13D 0.9300
C14D C15D 1.368(5)
C14D H14D 0.9300
C15D H15D 0.9300
C1 N1 1.356(7)
C1 C2 1.397(8)
C1 H1 0.9300
C2 C3 1.324(8)
C2 H2 0.9300
C3 C4 1.377(8)
C3 C6 1.523(9)
C4 C5 1.282(8)
C4 H4 0.9300
C5 N1 1.400(7)
C5 H5 0.9300
C6 F2 1.295(7)
C6 F3 1.294(8)
C6 F1 1.298(7)
C7 N1 1.439(8)
C7 H7E 0.9600
C7 H7F 0.9600
C7 H7G 0.9600
